data_2212242
loop_
_publ_author_name
'An, Zhe'
'Xu, Wen'
'Wang, Rong-Shun'

_publ_section_title
;Poly[[bis[\m-1-ethyl-6-fluoro-1,4-dihydro-4-oxo-7-(1-piperazinyl)quinoline-3-carboxylato-\k^3^<i>O</i>^3^,<i>O</i>^4^:<i>N</i>^7^]cobalt(II)]
 dihydrate]
;
_journal_issue 2
_journal_name_full 'Acta Crystallographica Section E'
_journal_page_first m507
_journal_page_last m508
_journal_paper_doi 10.1107/S1600536806056510
_journal_volume 63
_journal_year 2007
_chemical_formula_iupac '[Co (C16 H17 F N3 O3 )2 ] , 2H2 O'
_chemical_formula_moiety '2(C16 H17 Co F N3 O3), 2(H2 O)'
_chemical_formula_sum 'C32 H38 Co F2 N6 O8'
_chemical_formula_weight 731.61
_chemical_name_systematic
;
Poly[bis[1-ethyl-6-fluoro-1,4-dihydro-4-oxo-7-(1-piperazinyl)
-3-quinoline carboxylato-\k^3^O,O':N]cobalt(II) dihydrate]
;
_space_group_IT_number 14
_symmetry_cell_setting monoclinic
_symmetry_space_group_name_Hall '-P 2ybc'
_symmetry_space_group_name_H-M 'P 1 21/c 1'
_atom_sites_solution_hydrogens geom
_atom_sites_solution_primary direct
_atom_sites_solution_secondary difmap
_cell_angle_alpha 90.00
_cell_angle_beta 99.48(3)
_cell_angle_gamma 90.00
_cell_formula_units_Z 2
_cell_length_a 5.8530(12)
_cell_length_b 21.587(4)
_cell_length_c 13.278(3)
_cell_measurement_reflns_used 11845
_cell_measurement_temperature 295(2)
_cell_measurement_theta_max 27.45
_cell_measurement_theta_min 3.11
_cell_volume 1654.7(6)
_computing_cell_refinement RAPID-AUTO
_computing_data_collection 'RAPID-AUTO (Rigaku, 1998)'
_computing_data_reduction 'CrystalStructure (Rigaku/MSC, 2002)'
_computing_molecular_graphics 'DIAMOND (Brandenburg, 2001)'
_computing_publication_material SHELXL97
_computing_structure_refinement 'SHELXL97 (Sheldrick, 1997)'
_computing_structure_solution 'SHELXS97 (Sheldrick, 1997)'
_diffrn_ambient_temperature 295(2)
_diffrn_detector_area_resol_mean 10.000
_diffrn_measured_fraction_theta_full 0.998
_diffrn_measured_fraction_theta_max 0.998
_diffrn_measurement_device_type 'Rigaku RAXIS-RAPID'
_diffrn_measurement_method '\w scans'
_diffrn_radiation_monochromator graphite
_diffrn_radiation_source 'fine-focus sealed tube'
_diffrn_radiation_type MoK\a
_diffrn_radiation_wavelength 0.71073
_diffrn_reflns_av_R_equivalents 0.0383
_diffrn_reflns_av_sigmaI/netI 0.0319
_diffrn_reflns_limit_h_max 7
_diffrn_reflns_limit_h_min -7
_diffrn_reflns_limit_k_max 28
_diffrn_reflns_limit_k_min -27
_diffrn_reflns_limit_l_max 17
_diffrn_reflns_limit_l_min -16
_diffrn_reflns_number 15910
_diffrn_reflns_theta_full 27.47
_diffrn_reflns_theta_max 27.47
_diffrn_reflns_theta_min 3.11
_diffrn_standards_decay_% 0
_diffrn_standards_interval_count 0
_diffrn_standards_interval_time 0
_diffrn_standards_number 0
_exptl_absorpt_coefficient_mu 0.590
_exptl_absorpt_correction_T_max 0.8541
_exptl_absorpt_correction_T_min 0.7901
_exptl_absorpt_correction_type multi-scan
_exptl_absorpt_process_details '(ABSCOR; Higashi, 1995)'
_exptl_crystal_colour pink
_exptl_crystal_density_diffrn 1.468
_exptl_crystal_density_method 'not measured'
_exptl_crystal_description prism
_exptl_crystal_F_000 762
_exptl_crystal_size_max 0.35
_exptl_crystal_size_mid 0.28
_exptl_crystal_size_min 0.19
_refine_diff_density_max 0.716
_refine_diff_density_min -0.336
_refine_ls_extinction_method none
_refine_ls_goodness_of_fit_ref 1.068
_refine_ls_hydrogen_treatment mixed
_refine_ls_matrix_type full
_refine_ls_number_parameters 237
_refine_ls_number_reflns 3779
_refine_ls_number_restraints 1
_refine_ls_restrained_S_all 1.068
_refine_ls_R_factor_all 0.0581
_refine_ls_R_factor_gt 0.0428
_refine_ls_shift/su_max 0.000
_refine_ls_shift/su_mean 0.000
_refine_ls_structure_factor_coef Fsqd
_refine_ls_weighting_details 'calc w=1/[\s^2^(Fo^2^)+(0.0884P)^2^+0.3041P] where P=(Fo^2^+2Fc^2^)/3'
_refine_ls_weighting_scheme calc
_refine_ls_wR_factor_gt 0.1316
_refine_ls_wR_factor_ref 0.1420
_reflns_number_gt 2889
_reflns_number_total 3779
_reflns_threshold_expression I>2\s(I)
_cod_data_source_file hy2041.cif
_cod_data_source_block I
_cod_original_cell_volume 1654.8(6)
_cod_original_sg_symbol_H-M 'P 21/c'
_cod_database_code 2212242
_cod_database_fobs_code 2212242

loop_
_symmetry_equiv_pos_as_xyz
'x, y, z'
'-x, y+1/2, -z+1/2'
'-x, -y, -z'
'x, -y-1/2, z-1/2'

loop_
_atom_site_type_symbol
_atom_site_label
_atom_site_fract_x
_atom_site_fract_y
_atom_site_fract_z
_atom_site_U_iso_or_equiv
_atom_site_adp_type
_atom_site_calc_flag
_atom_site_refinement_flags
_atom_site_occupancy
Co Co1 0.5000 0.5000 0.5000 0.02283(15) Uani d S 1
F F1 -0.1962(3) 0.74691(7) 0.33781(13) 0.0462(4) Uani d . 1
O O1W 1.0997(10) 0.5341(4) 0.0898(5) 0.104(2) Uani d P 0.50
O O1 0.7273(3) 0.49334(6) 0.39703(13) 0.0294(4) Uani d . 1
O O2W 0.413(3) 0.5156(4) -0.0457(7) 0.205(7) Uani d P 0.50
O O2 0.8587(4) 0.49909(8) 0.25081(17) 0.0530(6) Uani d . 1
O O3 0.3365(3) 0.57024(7) 0.40732(12) 0.0285(3) Uani d . 1
N N1 0.5171(3) 0.65720(8) 0.15665(15) 0.0288(4) Uani d . 1
N N2 -0.0740(3) 0.81431(8) 0.17408(14) 0.0288(4) Uani d . 1
N N3 -0.2557(3) 0.93372(8) 0.09296(15) 0.0278(4) Uani d D 1
H H3 -0.132(3) 0.9545(11) 0.111(2) 0.042 Uiso d D 1
C C1 0.7305(4) 0.51738(10) 0.31034(18) 0.0288(5) Uani d . 1
C C2 0.5787(4) 0.57278(9) 0.27819(17) 0.0266(5) Uani d . 1
C C3 0.3966(4) 0.59435(9) 0.32955(16) 0.0242(4) Uani d . 1
C C4 0.2793(4) 0.65040(9) 0.28696(16) 0.0244(4) Uani d . 1
C C5 0.0973(4) 0.67497(10) 0.33117(17) 0.0279(5) Uani d . 1
H H5 0.0506 0.6546 0.3860 0.034 Uiso calc R 1
C C6 -0.0117(4) 0.72786(10) 0.29546(18) 0.0278(5) Uani d . 1
C C7 0.0519(4) 0.76241(9) 0.21338(17) 0.0260(5) Uani d . 1
C C8 0.2319(4) 0.73774(10) 0.16988(18) 0.0290(5) Uani d . 1
H H8 0.2812 0.7591 0.1165 0.035 Uiso calc R 1
C C9 0.3428(4) 0.68188(10) 0.20324(17) 0.0260(5) Uani d . 1
C C10 0.6247(4) 0.60485(10) 0.19444(18) 0.0296(5) Uani d . 1
H H10 0.7398 0.5892 0.1609 0.035 Uiso calc R 1
C C11 -0.1160(5) 0.86511(10) 0.24306(18) 0.0354(5) Uani d . 1
H H11B 0.0261 0.8882 0.2637 0.042 Uiso calc R 1
H H11A -0.1638 0.8481 0.3039 0.042 Uiso calc R 1
C C12 -0.3044(4) 0.90854(11) 0.18944(19) 0.0350(5) Uani d . 1
H H12B -0.4500 0.8861 0.1764 0.042 Uiso calc R 1
H H12A -0.3232 0.9426 0.2349 0.042 Uiso calc R 1
C C13 -0.2069(5) 0.88196(12) 0.02852(19) 0.0434(7) Uani d . 1
H H13B -0.1629 0.8984 -0.0335 0.052 Uiso calc R 1
H H13A -0.3477 0.8581 0.0092 0.052 Uiso calc R 1
C C14 -0.0156(5) 0.83878(12) 0.0795(2) 0.0453(7) Uani d . 1
H H14B 0.0039 0.8049 0.0337 0.054 Uiso calc R 1
H H14A 0.1296 0.8613 0.0938 0.054 Uiso calc R 1
C C15 0.5813(4) 0.68515(12) 0.0633(2) 0.0385(6) Uani d . 1
H H15B 0.7308 0.6690 0.0534 0.046 Uiso calc R 1
H H15A 0.5968 0.7296 0.0728 0.046 Uiso calc R 1
C C16 0.4073(7) 0.67244(18) -0.0311(2) 0.0646(9) Uani d . 1
H H16C 0.3997 0.6287 -0.0439 0.097 Uiso calc R 1
H H16B 0.4534 0.6934 -0.0883 0.097 Uiso calc R 1
H H16A 0.2579 0.6872 -0.0212 0.097 Uiso calc R 1

loop_
_atom_site_aniso_label
_atom_site_aniso_U_11
_atom_site_aniso_U_22
_atom_site_aniso_U_33
_atom_site_aniso_U_12
_atom_site_aniso_U_13
_atom_site_aniso_U_23
Co1 0.0300(2) 0.0138(2) 0.0229(2) -0.00070(15) -0.00093(17) 0.00282(14)
F1 0.0507(8) 0.0386(8) 0.0561(10) 0.0183(7) 0.0291(8) 0.0176(7)
O1W 0.078(4) 0.164(6) 0.071(4) -0.025(4) 0.021(3) -0.005(4)
O1 0.0345(8) 0.0222(8) 0.0296(9) 0.0042(6) -0.0004(7) 0.0053(6)
O2W 0.381(19) 0.094(5) 0.111(7) 0.052(8) -0.047(10) -0.053(6)
O2 0.0707(14) 0.0496(12) 0.0436(12) 0.0357(10) 0.0241(11) 0.0148(9)
O3 0.0343(8) 0.0215(7) 0.0295(8) 0.0034(6) 0.0043(6) 0.0086(6)
N1 0.0324(9) 0.0261(9) 0.0292(10) 0.0066(8) 0.0089(8) 0.0086(8)
N2 0.0399(10) 0.0210(9) 0.0261(9) 0.0104(8) 0.0071(8) 0.0055(7)
N3 0.0334(9) 0.0187(9) 0.0300(10) 0.0016(7) 0.0011(8) 0.0009(7)
C1 0.0337(11) 0.0211(10) 0.0302(12) 0.0053(9) 0.0006(9) 0.0025(9)
C2 0.0318(10) 0.0199(10) 0.0265(11) 0.0030(9) 0.0002(9) 0.0005(8)
C3 0.0297(10) 0.0180(9) 0.0228(10) -0.0015(8) -0.0020(8) 0.0018(8)
C4 0.0297(10) 0.0182(9) 0.0244(10) 0.0020(8) 0.0013(8) 0.0025(8)
C5 0.0353(11) 0.0244(10) 0.0251(11) 0.0000(9) 0.0077(9) 0.0055(9)
C6 0.0308(11) 0.0240(10) 0.0299(11) 0.0052(9) 0.0090(9) 0.0036(9)
C7 0.0315(10) 0.0181(9) 0.0271(11) 0.0025(8) 0.0012(9) 0.0037(8)
C8 0.0353(11) 0.0234(10) 0.0292(11) 0.0044(9) 0.0076(9) 0.0096(9)
C9 0.0290(10) 0.0218(10) 0.0271(11) 0.0037(8) 0.0044(9) 0.0040(8)
C10 0.0330(11) 0.0244(10) 0.0312(12) 0.0070(9) 0.0050(9) 0.0032(9)
C11 0.0516(14) 0.0255(11) 0.0277(12) 0.0082(10) 0.0024(11) 0.0006(9)
C12 0.0477(13) 0.0278(11) 0.0305(12) 0.0112(10) 0.0096(10) 0.0018(10)
C13 0.0703(17) 0.0334(13) 0.0272(12) 0.0279(13) 0.0101(12) 0.0075(10)
C14 0.0646(17) 0.0401(14) 0.0354(14) 0.0306(13) 0.0206(13) 0.0180(11)
C15 0.0448(13) 0.0374(13) 0.0372(14) 0.0097(11) 0.0184(11) 0.0156(11)
C16 0.081(2) 0.078(2) 0.0355(16) 0.009(2) 0.0105(16) 0.0108(16)

loop_
_atom_type_symbol
_atom_type_description
_atom_type_scat_dispersion_real
_atom_type_scat_dispersion_imag
_atom_type_scat_source
C C 0.0033 0.0016 'International Tables Vol C Tables 4.2.6.8 and 6.1.1.4'
H H 0.0000 0.0000 'International Tables Vol C Tables 4.2.6.8 and 6.1.1.4'
N N 0.0061 0.0033 'International Tables Vol C Tables 4.2.6.8 and 6.1.1.4'
O O 0.0106 0.0060 'International Tables Vol C Tables 4.2.6.8 and 6.1.1.4'
F F 0.0171 0.0103 'International Tables Vol C Tables 4.2.6.8 and 6.1.1.4'
Co Co 0.3494 0.9721 'International Tables Vol C Tables 4.2.6.8 and 6.1.1.4'

loop_
_geom_angle_atom_site_label_1
_geom_angle_atom_site_label_2
_geom_angle_atom_site_label_3
_geom_angle_site_symmetry_1
_geom_angle_site_symmetry_3
_geom_angle
O1 Co1 O1 . 3_666 180.0
O1 Co1 O3 . . 86.72(6)
O1 Co1 O3 3_666 . 93.28(6)
O1 Co1 O3 . 3_666 93.28(6)
O1 Co1 O3 3_666 3_666 86.72(6)
O3 Co1 O3 . 3_666 180.0
O1 Co1 N3 . 4_676 89.26(7)
O1 Co1 N3 3_666 4_676 90.74(7)
O3 Co1 N3 . 4_676 92.87(7)
O3 Co1 N3 3_666 4_676 87.13(7)
O1 Co1 N3 . 2_545 90.74(7)
O1 Co1 N3 3_666 2_545 89.26(7)
O3 Co1 N3 . 2_545 87.13(7)
O3 Co1 N3 3_666 2_545 92.87(7)
N3 Co1 N3 4_676 2_545 180.0
C1 O1 Co1 . . 132.98(15)
C3 O3 Co1 . . 128.53(14)
C10 N1 C9 . . 119.29(19)
C10 N1 C15 . . 119.01(19)
C9 N1 C15 . . 121.63(18)
C7 N2 C14 . . 115.47(19)
C7 N2 C11 . . 119.79(18)
C14 N2 C11 . . 110.67(19)
C12 N3 C13 . . 108.25(18)
C12 N3 Co1 . 2 121.36(14)
C13 N3 Co1 . 2 109.46(14)
C12 N3 H3 . . 103(2)
C13 N3 H3 . . 109.0(19)
Co1 N3 H3 2 . 104.8(19)
O2 C1 O1 . . 123.4(2)
O2 C1 C2 . . 117.5(2)
O1 C1 C2 . . 119.1(2)
C10 C2 C3 . . 118.77(19)
C10 C2 C1 . . 116.4(2)
C3 C2 C1 . . 124.9(2)
O3 C3 C2 . . 125.91(19)
O3 C3 C4 . . 119.0(2)
C2 C3 C4 . . 115.09(19)
C5 C4 C9 . . 117.82(19)
C5 C4 C3 . . 119.5(2)
C9 C4 C3 . . 122.6(2)
C6 C5 C4 . . 121.2(2)
C6 C5 H5 . . 119.4
C4 C5 H5 . . 119.4
C5 C6 F1 . . 118.0(2)
C5 C6 C7 . . 122.9(2)
F1 C6 C7 . . 119.00(19)
C8 C7 N2 . . 122.9(2)
C8 C7 C6 . . 115.5(2)
N2 C7 C6 . . 121.3(2)
C7 C8 C9 . . 122.7(2)
C7 C8 H8 . . 118.6
C9 C8 H8 . . 118.6
N1 C9 C4 . . 118.57(19)
N1 C9 C8 . . 121.7(2)
C4 C9 C8 . . 119.7(2)
N1 C10 C2 . . 125.6(2)
N1 C10 H10 . . 117.2
C2 C10 H10 . . 117.2
N2 C11 C12 . . 110.32(19)
N2 C11 H11B . . 109.6
C12 C11 H11B . . 109.6
N2 C11 H11A . . 109.6
C12 C11 H11A . . 109.6
H11B C11 H11A . . 108.1
N3 C12 C11 . . 113.9(2)
N3 C12 H12B . . 108.8
C11 C12 H12B . . 108.8
N3 C12 H12A . . 108.8
C11 C12 H12A . . 108.8
H12B C12 H12A . . 107.7
N3 C13 C14 . . 114.0(2)
N3 C13 H13B . . 108.8
C14 C13 H13B . . 108.8
N3 C13 H13A . . 108.8
C14 C13 H13A . . 108.8
H13B C13 H13A . . 107.7
N2 C14 C13 . . 110.2(2)
N2 C14 H14B . . 109.6
C13 C14 H14B . . 109.6
N2 C14 H14A . . 109.6
C13 C14 H14A . . 109.6
H14B C14 H14A . . 108.1
N1 C15 C16 . . 113.1(2)
N1 C15 H15B . . 109.0
C16 C15 H15B . . 109.0
N1 C15 H15A . . 109.0
C16 C15 H15A . . 109.0
H15B C15 H15A . . 107.8
C15 C16 H16C . . 109.5
C15 C16 H16B . . 109.5
H16C C16 H16B . . 109.5
C15 C16 H16A . . 109.5
H16C C16 H16A . . 109.5
H16B C16 H16A . . 109.5

loop_
_geom_bond_atom_site_label_1
_geom_bond_atom_site_label_2
_geom_bond_site_symmetry_2
_geom_bond_distance
Co1 O1 . 2.0635(19)
Co1 O1 3_666 2.0635(19)
Co1 O3 . 2.0837(15)
Co1 O3 3_666 2.0837(15)
Co1 N3 4_676 2.2436(18)
Co1 N3 2_545 2.2436(18)
F1 C6 . 1.361(3)
O1 C1 . 1.266(3)
O2W O2W 3_665 1.60(2)
O2 C1 . 1.241(3)
O3 C3 . 1.257(3)
N1 C10 . 1.350(3)
N1 C9 . 1.384(3)
N1 C15 . 1.482(3)
N2 C7 . 1.394(3)
N2 C14 . 1.454(3)
N2 C11 . 1.475(3)
N3 C12 . 1.462(3)
N3 C13 . 1.464(3)
N3 Co1 2 2.2436(18)
N3 H3 . 0.853(10)
C1 C2 . 1.509(3)
C2 C10 . 1.374(3)
C2 C3 . 1.435(3)
C3 C4 . 1.458(3)
C4 C5 . 1.402(3)
C4 C9 . 1.404(3)
C5 C6 . 1.355(3)
C5 H5 . 0.9300
C6 C7 . 1.420(3)
C7 C8 . 1.388(3)
C8 C9 . 1.406(3)
C8 H8 . 0.9300
C10 H10 . 0.9300
C11 C12 . 1.531(3)
C11 H11B . 0.9700
C11 H11A . 0.9700
C12 H12B . 0.9700
C12 H12A . 0.9700
C13 C14 . 1.527(3)
C13 H13B . 0.9700
C13 H13A . 0.9700
C14 H14B . 0.9700
C14 H14A . 0.9700
C15 C16 . 1.503(5)
C15 H15B . 0.9700
C15 H15A . 0.9700
C16 H16C . 0.9600
C16 H16B . 0.9600
C16 H16A . 0.9600

loop_
_geom_hbond_atom_site_label_D
_geom_hbond_atom_site_label_H
_geom_hbond_atom_site_label_A
_geom_hbond_site_symmetry_A
_geom_hbond_distance_DH
_geom_hbond_distance_HA
_geom_hbond_distance_DA
_geom_hbond_angle_DHA
_geom_hbond_publ_flag
N3 H3 O2 2_655 0.853(10) 2.425(18) 3.179(3) 148(3) n

loop_
_geom_torsion_atom_site_label_1
_geom_torsion_atom_site_label_2
_geom_torsion_atom_site_label_3
_geom_torsion_atom_site_label_4
_geom_torsion_site_symmetry_1
_geom_torsion
O3 Co1 O1 C1 . -8.5(2)
O3 Co1 O1 C1 3_666 171.5(2)
N3 Co1 O1 C1 4_676 -101.4(2)
N3 Co1 O1 C1 2_545 78.6(2)
O1 Co1 O3 C3 . -5.15(17)
O1 Co1 O3 C3 3_666 174.85(17)
N3 Co1 O3 C3 4_676 83.94(18)
N3 Co1 O3 C3 2_545 -96.06(18)
Co1 O1 C1 O2 . -166.00(19)
Co1 O1 C1 C2 . 16.6(3)
O2 C1 C2 C10 . -11.1(3)
O1 C1 C2 C10 . 166.5(2)
O2 C1 C2 C3 . 170.2(2)
O1 C1 C2 C3 . -12.2(3)
Co1 O3 C3 C2 . 9.0(3)
Co1 O3 C3 C4 . -169.10(14)
C10 C2 C3 O3 . -179.3(2)
C1 C2 C3 O3 . -0.6(3)
C10 C2 C3 C4 . -1.1(3)
C1 C2 C3 C4 . 177.59(19)
O3 C3 C4 C5 . -2.2(3)
C2 C3 C4 C5 . 179.47(19)
O3 C3 C4 C9 . 176.98(19)
C2 C3 C4 C9 . -1.3(3)
C9 C4 C5 C6 . -1.0(3)
C3 C4 C5 C6 . 178.2(2)
C4 C5 C6 F1 . 175.9(2)
C4 C5 C6 C7 . -1.2(4)
C14 N2 C7 C8 . 4.2(3)
C11 N2 C7 C8 . -132.1(2)
C14 N2 C7 C6 . -169.7(2)
C11 N2 C7 C6 . 54.0(3)
C5 C6 C7 C8 . 1.3(4)
F1 C6 C7 C8 . -175.87(19)
C5 C6 C7 N2 . 175.6(2)
F1 C6 C7 N2 . -1.6(3)
N2 C7 C8 C9 . -173.3(2)
C6 C7 C8 C9 . 0.9(3)
C10 N1 C9 C4 . -1.8(3)
C15 N1 C9 C4 . 175.3(2)
C10 N1 C9 C8 . 177.2(2)
C15 N1 C9 C8 . -5.8(3)
C5 C4 C9 N1 . -177.99(19)
C3 C4 C9 N1 . 2.8(3)
C5 C4 C9 C8 . 3.1(3)
C3 C4 C9 C8 . -176.1(2)
C7 C8 C9 N1 . 178.0(2)
C7 C8 C9 C4 . -3.1(3)
C9 N1 C10 C2 . -0.8(3)
C15 N1 C10 C2 . -177.9(2)
C3 C2 C10 N1 . 2.3(3)
C1 C2 C10 N1 . -176.5(2)
C7 N2 C11 C12 . -166.0(2)
C14 N2 C11 C12 . 55.8(3)
C13 N3 C12 C11 . 53.4(3)
Co1 N3 C12 C11 2 -178.87(15)
N2 C11 C12 N3 . -55.6(3)
C12 N3 C13 C14 . -54.2(3)
Co1 N3 C13 C14 2 171.57(19)
C7 N2 C14 C13 . 163.4(2)
C11 N2 C14 C13 . -56.5(3)
N3 C13 C14 N2 . 57.3(3)
C10 N1 C15 C16 . 102.7(3)
C9 N1 C15 C16 . -74.3(3)
